data_2000253
loop_
_publ_author_name
'Mogensen, P. K.'
'Simonsen, O.'
'Wainwright, C. E.'
'Underhill, A. E.'

_publ_section_title
;
 Structures of 4,5-bis(methylthio)-3<i>H</i>-1,2-dithiole-3-thione and
 1,2-dithiole-3-thione[5,4-<i>b</i>]-5,6-dihydro-1,4-dithiin
;
_journal_issue 9
_journal_name_full 'Acta Crystallographica Section C'
_journal_page_first 1905
_journal_page_last 1908
_journal_paper_doi 10.1107/S0108270191001786
_journal_volume 47
_journal_year 1991
_chemical_formula_sum 'C5 H6 O S4'
_space_group_crystal_system monoclinic
_space_group_IT_number 14
_space_group_name_Hall '-P 2ybc'
_space_group_name_H-M_alt 'P 1 21/c 1'
_cell_angle_alpha 90
_cell_angle_beta 93.460(10)
_cell_angle_gamma 90
_cell_formula_units_Z 8
_cell_length_a 8.9750(10)
_cell_length_b 14.7270(10)
_cell_length_c 13.151(3)
_cell_volume 1735.1(5)
_diffrn_radiation_type mo
_diffrn_radiation_wavelength 0.71073
_exptl_absorpt_coefficient_mu .99
_exptl_crystal_density_diffrn 1.61
_exptl_crystal_density_meas 1.62
_exptl_crystal_F_000 864
_cod_data_source_file ab0174.cif
_cod_data_source_block ab0174a
_cod_depositor_comments
;
 Updating space group information and adding the symmetry operation list.

 Antanas Vaitkus,
 2018-06-15

 Marking attached hydrogen atoms.

 Antanas Vaitkus,
 2017-08-08
;
_cod_original_cell_volume 1735.0(10)
_cod_original_sg_symbol_H-M P21/c
_cod_original_formula_sum 'C5 H6 O1 S4'
_cod_database_code 2000253

loop_
_space_group_symop_id
_space_group_symop_operation_xyz
1 x,y,z
2 -x,y+1/2,-z+1/2
3 -x,-y,-z
4 x,-y+1/2,z+1/2

loop_
_atom_site_label
_atom_site_fract_x
_atom_site_fract_y
_atom_site_fract_z
_atom_site_U_iso_or_equiv
S(1) .27084(3) .38462(2) .32013(2) 4.00(2)
S(2) .22590(3) .45397(2) .44954(2) 3.79(2)
S(3) .35324(4) .63537(2) .51051(2) 4.36(2)
S(4) .55207(4) .60674(2) .31629(3) 5.01(2)
O(5) .47640(10) .44301(6) .20320(6) 4.96(7)
C(3) .34170(10) .54483(6) .42632(7) 3.22(6)
C(4) .42340(10) .54134(7) .34199(7) 3.35(6)
C(5) .40930(10) .46196(7) .27846(8) 3.73(7)
C(31) .2267(2) .60400(10) .60640(10) 5.30(10)
C(41) .4851(2) .66410(10) .19120(10) 6.20(10)
S(11) .26424(3) .17169(2) .54413(2) 4.23(2)
S(12) .28149(3) .03546(2) .51617(2) 3.97(2)
S(13) .10258(4) -.06708(2) .35600(2) 4.43(2)
S(14) -.07105(3) .11729(2) .29618(2) 4.69(2)
O(15) .06160(10) .26910(6) .44334(8) 5.28(7)
C(13) .14550(10) .03387(6) .41736(7) 3.20(6)
C(14) .07290(10) .11316(7) .39281(7) 3.40(6)
C(15) .11340(10) .19305(7) .45076(8) 3.67(7)
C(131) .2397(2) -.14430(10) .41380(10) 5.80(10)
C(141) .0259(2) .16470(10) .19390(10) 6.50(10)
H(31) .244(2) .661(2) .643(2) ?
H(32) .123(3) .5940(10) .578(2) ?
H(33) .266(2) .5460(10) .642(2) ?
H(41) .374(2) .691(2) .193(2) ?
H(42) .557(2) .707(2) .179(2) ?
H(43) .460(2) .6170(10) .143(2) ?
H(131) .343(3) -.121(2) .404(2) ?
H(132) .218(2) -.151(2) .486(2) ?
H(133) .218(2) -.193(2) .372(2) ?
H(141) .120(3) .135(2) .189(2) ?
H(142) .044(2) .231(2) .222(2) ?
H(143) -.043(2) .162(2) .139(2) ?
